data_4081086
loop_
_publ_author_name
'Yuan, Jianchao'
'Wang, Fuzhou'
'Xu, Weibing'
'Mei, Tongjian'
'Li, Jing'
'Yuan, Bingnian'
'Song, Fengying'
'Jia, Zong'

_publ_section_title
;
 Chiral Naphthyl-\a-diimine Nickel(II) Catalysts Bearingsec-Phenethyl
 Groups: Chain-Walking Polymerization of Ethylene at High Temperature and
 Stereoselective Polymerization of Methyl Methacrylate at Low Temperature
;
_journal_issue 14
_journal_name_full Organometallics
_journal_page_first 3960
_journal_paper_doi 10.1021/om400433t
_journal_volume 32
_journal_year 2013
_chemical_formula_sum 'C40 H36 Br2 N2 Ni'
_chemical_formula_weight 763.24
_chemical_name_systematic
; 
 ? 
;
_space_group_IT_number 15
_symmetry_cell_setting monoclinic
_symmetry_space_group_name_Hall '-C 2yc'
_symmetry_space_group_name_H-M 'C 1 2/c 1'
_atom_sites_solution_hydrogens geom
_atom_sites_solution_primary direct
_atom_sites_solution_secondary difmap
_audit_creation_method SHELXL-97
_cell_angle_alpha 90.00
_cell_angle_beta 103.262(9)
_cell_angle_gamma 90.00
_cell_formula_units_Z 4
_cell_length_a 10.565(9)
_cell_length_b 20.713(18)
_cell_length_c 16.133(14)
_cell_measurement_reflns_used 1599
_cell_measurement_temperature 296(2)
_cell_measurement_theta_max 19.98
_cell_measurement_theta_min 2.21
_cell_volume 3436(5)
_computing_cell_refinement 'Bruker SAINT'
_computing_data_collection 'Bruker APEX2'
_computing_data_reduction 'Bruker SAINT'
_computing_molecular_graphics 'Bruker SHELXTL'
_computing_publication_material 'Bruker SHELXTL'
_computing_structure_refinement 'SHELXL-97 (Sheldrick, 2008)'
_computing_structure_solution 'SHELXS-97 (Sheldrick, 2008)'
_diffrn_ambient_temperature 296(2)
_diffrn_measured_fraction_theta_full 0.996
_diffrn_measured_fraction_theta_max 0.996
_diffrn_measurement_device_type 'Bruker APEX-II CCD'
_diffrn_measurement_method '\f and \w scans'
_diffrn_radiation_monochromator graphite
_diffrn_radiation_source 'fine-focus sealed tube'
_diffrn_radiation_type MoK\a
_diffrn_radiation_wavelength 0.71073
_diffrn_reflns_av_R_equivalents 0.0788
_diffrn_reflns_av_sigmaI/netI 0.0869
_diffrn_reflns_limit_h_max 12
_diffrn_reflns_limit_h_min -12
_diffrn_reflns_limit_k_max 24
_diffrn_reflns_limit_k_min -24
_diffrn_reflns_limit_l_max 19
_diffrn_reflns_limit_l_min -18
_diffrn_reflns_number 10520
_diffrn_reflns_theta_full 25.19
_diffrn_reflns_theta_max 25.19
_diffrn_reflns_theta_min 2.21
_exptl_absorpt_coefficient_mu 2.921
_exptl_absorpt_correction_T_max 0.6068
_exptl_absorpt_correction_T_min 0.5172
_exptl_absorpt_correction_type none
_exptl_crystal_colour brown
_exptl_crystal_density_diffrn 1.475
_exptl_crystal_density_method 'not measured'
_exptl_crystal_description Block
_exptl_crystal_F_000 1552
_exptl_crystal_size_max 0.26
_exptl_crystal_size_mid 0.23
_exptl_crystal_size_min 0.19
_refine_diff_density_max 0.462
_refine_diff_density_min -0.377
_refine_diff_density_rms 0.077
_refine_ls_extinction_method none
_refine_ls_goodness_of_fit_ref 0.977
_refine_ls_hydrogen_treatment mixed
_refine_ls_matrix_type full
_refine_ls_number_parameters 206
_refine_ls_number_reflns 3086
_refine_ls_number_restraints 0
_refine_ls_restrained_S_all 0.977
_refine_ls_R_factor_all 0.1011
_refine_ls_R_factor_gt 0.0486
_refine_ls_shift/su_max 0.001
_refine_ls_shift/su_mean 0.000
_refine_ls_structure_factor_coef Fsqd
_refine_ls_weighting_details 'calc w=1/[\s^2^(Fo^2^)+(0.0429P)^2^+0.0000P] where P=(Fo^2^+2Fc^2^)/3'
_refine_ls_weighting_scheme calc
_refine_ls_wR_factor_gt 0.0897
_refine_ls_wR_factor_ref 0.1057
_reflns_number_gt 1854
_reflns_number_total 3086
_reflns_threshold_expression >2sigma(I)
_cod_data_source_file om400433t_si_002.cif
_cod_data_source_block 2c
_cod_depositor_comments
;
The following automatic conversions were performed:

'_symmetry_cell_setting' value 'Monoclinic' changed to 'monoclinic'
according to /home/saulius/struct/CIF-dictionaries/cif_core.dic
dictionary named 'cif_core.dic' version 2.4.2 from 2011-04-26.

Automatic conversion script
Id: cif_fix_values 1891 2012-01-12 08:04:46Z andrius 
;
_cod_original_sg_symbol_H-M C2/c
_cod_database_code 4081086

loop_
_symmetry_equiv_pos_as_xyz
'x, y, z'
'-x, y, -z+1/2'
'x+1/2, y+1/2, z'
'-x+1/2, y+1/2, -z+1/2'
'-x, -y, -z'
'x, -y, z-1/2'
'-x+1/2, -y+1/2, -z'
'x+1/2, -y+1/2, z-1/2'

loop_
_atom_site_label
_atom_site_type_symbol
_atom_site_fract_x
_atom_site_fract_y
_atom_site_fract_z
_atom_site_U_iso_or_equiv
_atom_site_adp_type
_atom_site_occupancy
_atom_site_symmetry_multiplicity
_atom_site_calc_flag
_atom_site_refinement_flags
Ni1 Ni 1.0000 0.21114(4) 0.2500 0.0353(3) Uani 1 2 d S
Br1 Br 1.14714(5) 0.26302(3) 0.18386(4) 0.0549(2) Uani 1 1 d .
C1 C 0.8604(4) 0.1446(2) 0.0846(3) 0.0301(11) Uani 1 1 d .
C2 C 0.9310(5) 0.1450(2) 0.0195(3) 0.0376(12) Uani 1 1 d .
C3 C 1.0667(5) 0.1346(2) 0.0353(3) 0.0497(14) Uani 1 1 d .
H3 H 1.1137 0.1277 0.0908 0.060 Uiso 1 1 calc R
C4 C 1.1295(6) 0.1344(3) -0.0292(4) 0.0632(17) Uani 1 1 d .
H4 H 1.2187 0.1272 -0.0173 0.076 Uiso 1 1 calc R
C5 C 1.0613(7) 0.1451(3) -0.1140(4) 0.0666(18) Uani 1 1 d .
H5 H 1.1053 0.1452 -0.1578 0.080 Uiso 1 1 calc R
C6 C 0.9314(6) 0.1551(2) -0.1311(3) 0.0545(16) Uani 1 1 d .
H6 H 0.8865 0.1619 -0.1871 0.065 Uiso 1 1 calc R
C7 C 0.8624(5) 0.1553(2) -0.0657(3) 0.0422(13) Uani 1 1 d .
C8 C 0.7270(6) 0.1662(2) -0.0816(3) 0.0551(16) Uani 1 1 d .
H8 H 0.6810 0.1739 -0.1372 0.066 Uiso 1 1 calc R
C9 C 0.6628(5) 0.1657(2) -0.0187(3) 0.0440(13) Uani 1 1 d .
H9 H 0.5738 0.1735 -0.0316 0.053 Uiso 1 1 calc R
C10 C 0.7283(5) 0.1534(2) 0.0672(3) 0.0365(12) Uani 1 1 d .
C11 C 0.6527(4) 0.1484(2) 0.1367(3) 0.0419(13) Uani 1 1 d .
H11 H 0.6987 0.1742 0.1853 0.050 Uiso 1 1 calc R
C12 C 0.6506(4) 0.0787(3) 0.1667(3) 0.0399(13) Uani 1 1 d .
C13 C 0.6165(5) 0.0279(3) 0.1102(4) 0.0526(15) Uani 1 1 d .
H13 H 0.5944 0.0363 0.0520 0.063 Uiso 1 1 calc R
C14 C 0.6146(5) -0.0350(3) 0.1385(5) 0.0647(17) Uani 1 1 d .
H14 H 0.5918 -0.0684 0.0995 0.078 Uiso 1 1 calc R
C15 C 0.6459(6) -0.0481(3) 0.2234(5) 0.073(2) Uani 1 1 d .
H15 H 0.6445 -0.0905 0.2420 0.088 Uiso 1 1 calc R
C16 C 0.6794(5) 0.0005(3) 0.2814(4) 0.0665(19) Uani 1 1 d .
H16 H 0.7012 -0.0088 0.3393 0.080 Uiso 1 1 calc R
C17 C 0.6809(4) 0.0638(3) 0.2533(4) 0.0505(15) Uani 1 1 d .
H17 H 0.7025 0.0969 0.2930 0.061 Uiso 1 1 calc R
C18 C 0.5117(5) 0.1735(3) 0.1107(4) 0.0624(17) Uani 1 1 d .
H18A H 0.5114 0.2163 0.0881 0.094 Uiso 1 1 calc R
H18B H 0.4746 0.1742 0.1597 0.094 Uiso 1 1 calc R
H18C H 0.4614 0.1455 0.0682 0.094 Uiso 1 1 calc R
C19 C 0.9654(4) 0.0820(2) 0.2037(3) 0.0316(11) Uani 1 1 d .
C20 C 0.9460(5) 0.0195(2) 0.1566(3) 0.0462(13) Uani 1 1 d .
H20A H 0.9019 0.0271 0.0985 0.069 Uiso 1 1 calc R
H20B H 0.8947 -0.0089 0.1828 0.069 Uiso 1 1 calc R
H20C H 1.0290 0.0000 0.1583 0.069 Uiso 1 1 calc R
N1 N 0.9292(3) 0.13754(18) 0.1724(2) 0.0309(9) Uani 1 1 d .

loop_
_atom_site_aniso_label
_atom_site_aniso_U_11
_atom_site_aniso_U_22
_atom_site_aniso_U_33
_atom_site_aniso_U_23
_atom_site_aniso_U_13
_atom_site_aniso_U_12
Ni1 0.0438(6) 0.0295(5) 0.0280(5) 0.000 -0.0013(4) 0.000
Br1 0.0604(4) 0.0562(4) 0.0458(4) 0.0006(3) 0.0077(3) -0.0171(3)
C1 0.035(3) 0.028(3) 0.022(3) -0.003(2) -0.004(2) -0.001(2)
C2 0.042(3) 0.037(3) 0.029(3) -0.007(2) -0.003(3) -0.006(2)
C3 0.050(4) 0.066(4) 0.031(3) -0.009(3) 0.004(3) -0.009(3)
C4 0.051(4) 0.077(5) 0.064(5) -0.013(3) 0.017(4) -0.009(3)
C5 0.099(6) 0.065(4) 0.044(4) -0.011(3) 0.034(4) -0.011(4)
C6 0.080(5) 0.047(4) 0.031(3) -0.005(3) 0.002(3) -0.014(3)
C7 0.063(4) 0.033(3) 0.027(3) -0.005(2) 0.003(3) -0.012(3)
C8 0.070(4) 0.049(4) 0.032(3) -0.001(3) -0.016(3) -0.002(3)
C9 0.038(3) 0.043(3) 0.042(4) 0.004(3) -0.008(3) -0.002(3)
C10 0.041(3) 0.030(3) 0.033(3) -0.006(2) -0.004(3) -0.007(2)
C11 0.028(3) 0.042(3) 0.051(3) -0.009(3) 0.000(3) -0.003(2)
C12 0.025(3) 0.049(4) 0.043(3) 0.000(3) 0.004(3) 0.002(2)
C13 0.053(4) 0.051(4) 0.048(4) -0.003(3) 0.000(3) -0.008(3)
C14 0.060(4) 0.041(4) 0.091(5) 0.001(4) 0.013(4) -0.008(3)
C15 0.053(4) 0.064(5) 0.105(6) 0.031(5) 0.025(4) 0.002(3)
C16 0.052(4) 0.083(6) 0.064(4) 0.035(4) 0.012(3) 0.007(4)
C17 0.033(3) 0.069(4) 0.051(4) -0.001(3) 0.013(3) 0.002(3)
C18 0.042(3) 0.051(4) 0.095(5) 0.001(3) 0.018(3) 0.003(3)
C19 0.027(3) 0.032(3) 0.034(3) -0.005(2) 0.004(2) -0.004(2)
C20 0.049(3) 0.040(3) 0.044(3) -0.007(3) -0.001(3) 0.002(3)
N1 0.034(2) 0.032(2) 0.024(2) -0.0007(18) 0.0027(18) -0.0047(18)

loop_
_atom_type_symbol
_atom_type_description
_atom_type_scat_dispersion_real
_atom_type_scat_dispersion_imag
_atom_type_scat_source
C C 0.0033 0.0016 'International Tables Vol C Tables 4.2.6.8 and 6.1.1.4'
H H 0.0000 0.0000 'International Tables Vol C Tables 4.2.6.8 and 6.1.1.4'
N N 0.0061 0.0033 'International Tables Vol C Tables 4.2.6.8 and 6.1.1.4'
Ni Ni 0.3393 1.1124 'International Tables Vol C Tables 4.2.6.8 and 6.1.1.4'
Br Br -0.2901 2.4595 'International Tables Vol C Tables 4.2.6.8 and 6.1.1.4'

loop_
_geom_angle_atom_site_label_1
_geom_angle_atom_site_label_2
_geom_angle_atom_site_label_3
_geom_angle
_geom_angle_site_symmetry_1
_geom_angle_site_symmetry_3
N1 Ni1 N1 81.1(2) . 2_755
N1 Ni1 Br1 116.26(11) . 2_755
N1 Ni1 Br1 104.83(11) 2_755 2_755
N1 Ni1 Br1 104.83(11) . .
N1 Ni1 Br1 116.26(11) 2_755 .
Br1 Ni1 Br1 125.30(7) 2_755 .
C10 C1 C2 122.1(4) . .
C10 C1 N1 118.2(4) . .
C2 C1 N1 119.6(4) . .
C3 C2 C7 118.0(5) . .
C3 C2 C1 123.3(4) . .
C7 C2 C1 118.6(5) . .
C4 C3 C2 121.1(5) . .
C4 C3 H3 119.4 . .
C2 C3 H3 119.4 . .
C3 C4 C5 120.9(6) . .
C3 C4 H4 119.6 . .
C5 C4 H4 119.6 . .
C6 C5 C4 119.4(6) . .
C6 C5 H5 120.3 . .
C4 C5 H5 120.3 . .
C5 C6 C7 121.4(5) . .
C5 C6 H6 119.3 . .
C7 C6 H6 119.3 . .
C8 C7 C6 122.6(5) . .
C8 C7 C2 118.2(5) . .
C6 C7 C2 119.2(5) . .
C9 C8 C7 121.8(5) . .
C9 C8 H8 119.1 . .
C7 C8 H8 119.1 . .
C8 C9 C10 121.4(5) . .
C8 C9 H9 119.3 . .
C10 C9 H9 119.3 . .
C1 C10 C9 117.8(5) . .
C1 C10 C11 121.5(4) . .
C9 C10 C11 120.7(5) . .
C10 C11 C12 110.2(4) . .
C10 C11 C18 114.5(4) . .
C12 C11 C18 108.7(4) . .
C10 C11 H11 107.7 . .
C12 C11 H11 107.7 . .
C18 C11 H11 107.7 . .
C13 C12 C17 117.1(5) . .
C13 C12 C11 122.2(5) . .
C17 C12 C11 120.7(5) . .
C14 C13 C12 121.4(5) . .
C14 C13 H13 119.3 . .
C12 C13 H13 119.3 . .
C15 C14 C13 120.1(6) . .
C15 C14 H14 119.9 . .
C13 C14 H14 119.9 . .
C14 C15 C16 120.6(6) . .
C14 C15 H15 119.7 . .
C16 C15 H15 119.7 . .
C15 C16 C17 119.5(6) . .
C15 C16 H16 120.2 . .
C17 C16 H16 120.2 . .
C16 C17 C12 121.2(6) . .
C16 C17 H17 119.4 . .
C12 C17 H17 119.4 . .
C11 C18 H18A 109.5 . .
C11 C18 H18B 109.5 . .
H18A C18 H18B 109.5 . .
C11 C18 H18C 109.5 . .
H18A C18 H18C 109.5 . .
H18B C18 H18C 109.5 . .
N1 C19 C20 125.9(4) . .
N1 C19 C19 115.1(3) . 2_755
C20 C19 C19 119.0(3) . 2_755
C19 C20 H20A 109.5 . .
C19 C20 H20B 109.5 . .
H20A C20 H20B 109.5 . .
C19 C20 H20C 109.5 . .
H20A C20 H20C 109.5 . .
H20B C20 H20C 109.5 . .
C19 N1 C1 121.1(4) . .
C19 N1 Ni1 113.7(3) . .
C1 N1 Ni1 124.5(3) . .

loop_
_geom_bond_atom_site_label_1
_geom_bond_atom_site_label_2
_geom_bond_distance
_geom_bond_site_symmetry_2
Ni1 N1 2.006(4) .
Ni1 N1 2.006(4) 2_755
Ni1 Br1 2.3390(14) 2_755
Ni1 Br1 2.3391(14) .
C1 C10 1.371(6) .
C1 C2 1.420(6) .
C1 N1 1.443(5) .
C2 C3 1.414(6) .
C2 C7 1.415(6) .
C3 C4 1.355(7) .
C3 H3 0.9300 .
C4 C5 1.410(8) .
C4 H4 0.9300 .
C5 C6 1.352(7) .
C5 H5 0.9300 .
C6 C7 1.414(7) .
C6 H6 0.9300 .
C7 C8 1.412(7) .
C8 C9 1.343(7) .
C8 H8 0.9300 .
C9 C10 1.424(6) .
C9 H9 0.9300 .
C10 C11 1.521(7) .
C11 C12 1.524(7) .
C11 C18 1.542(6) .
C11 H11 0.9800 .
C12 C13 1.384(7) .
C12 C17 1.395(7) .
C13 C14 1.382(7) .
C13 H13 0.9300 .
C14 C15 1.360(8) .
C14 H14 0.9300 .
C15 C16 1.363(8) .
C15 H15 0.9300 .
C16 C17 1.389(7) .
C16 H16 0.9300 .
C17 H17 0.9300 .
C18 H18A 0.9600 .
C18 H18B 0.9600 .
C18 H18C 0.9600 .
C19 N1 1.279(5) .
C19 C20 1.491(6) .
C19 C19 1.506(9) 2_755
C20 H20A 0.9600 .
C20 H20B 0.9600 .
C20 H20C 0.9600 .

loop_
_geom_torsion_atom_site_label_1
_geom_torsion_atom_site_label_2
_geom_torsion_atom_site_label_3
_geom_torsion_atom_site_label_4
_geom_torsion
_geom_torsion_site_symmetry_1
C10 C1 C2 C3 -178.4(4) .
N1 C1 C2 C3 4.2(7) .
C10 C1 C2 C7 0.6(7) .
N1 C1 C2 C7 -176.8(4) .
C7 C2 C3 C4 0.0(8) .
C1 C2 C3 C4 179.0(5) .
C2 C3 C4 C5 0.3(9) .
C3 C4 C5 C6 -0.5(9) .
C4 C5 C6 C7 0.2(8) .
C5 C6 C7 C8 179.4(5) .
C5 C6 C7 C2 0.1(8) .
C3 C2 C7 C8 -179.6(4) .
C1 C2 C7 C8 1.4(7) .
C3 C2 C7 C6 -0.3(7) .
C1 C2 C7 C6 -179.3(4) .
C6 C7 C8 C9 179.4(5) .
C2 C7 C8 C9 -1.3(8) .
C7 C8 C9 C10 -0.7(8) .
C2 C1 C10 C9 -2.6(7) .
N1 C1 C10 C9 174.9(4) .
C2 C1 C10 C11 175.9(4) .
N1 C1 C10 C11 -6.7(6) .
C8 C9 C10 C1 2.6(7) .
C8 C9 C10 C11 -175.8(5) .
C1 C10 C11 C12 -69.4(5) .
C9 C10 C11 C12 109.0(5) .
C1 C10 C11 C18 167.6(4) .
C9 C10 C11 C18 -14.0(6) .
C10 C11 C12 C13 -49.5(6) .
C18 C11 C12 C13 76.8(6) .
C10 C11 C12 C17 131.8(5) .
C18 C11 C12 C17 -101.9(5) .
C17 C12 C13 C14 -1.0(7) .
C11 C12 C13 C14 -179.8(5) .
C12 C13 C14 C15 0.3(9) .
C13 C14 C15 C16 0.0(9) .
C14 C15 C16 C17 0.3(9) .
C15 C16 C17 C12 -1.0(8) .
C13 C12 C17 C16 1.3(7) .
C11 C12 C17 C16 -179.9(5) .
C20 C19 N1 C1 1.3(7) .
C19 C19 N1 C1 -179.2(4) 2_755
C20 C19 N1 Ni1 -169.9(4) .
C19 C19 N1 Ni1 9.5(6) 2_755
C10 C1 N1 C19 101.7(5) .
C2 C1 N1 C19 -80.8(5) .
C10 C1 N1 Ni1 -88.1(4) .
C2 C1 N1 Ni1 89.5(5) .
N1 Ni1 N1 C19 -3.7(2) 2_755
Br1 Ni1 N1 C19 -105.9(3) 2_755
Br1 Ni1 N1 C19 111.2(3) .
N1 Ni1 N1 C1 -174.6(4) 2_755
Br1 Ni1 N1 C1 83.2(3) 2_755
Br1 Ni1 N1 C1 -59.7(4) .
